data_4084612
loop_
_publ_author_name
'Korb, Marcus'
'Lang, Heinrich'

_publ_section_title
;
 Planar Chirality from the Chiral Pool: Diastereoselective Anionic
 Phospho-Fries Rearrangements at Ferrocene
;
_journal_issue 22
_journal_name_full Organometallics
_journal_page_first 6643
_journal_paper_doi 10.1021/om500953c
_journal_volume 33
_journal_year 2014
_chemical_absolute_configuration rmad
_chemical_formula_moiety 'C31 H37 Fe2 O4 P'
_chemical_formula_sum 'C31 H37 Fe2 O4 P'
_chemical_formula_weight 616.27
_chemical_name_systematic
;
 ?
;
_space_group_crystal_system monoclinic
_space_group_IT_number 4
_space_group_name_Hall 'P 2yb'
_space_group_name_H-M_alt 'P 1 21 1'
_symmetry_space_group_name_Hall 'P 2yb'
_symmetry_space_group_name_H-M 'P 1 21 1'
_atom_sites_solution_hydrogens geom
_audit_creation_method SHELXL-2013
_cell_angle_alpha 90
_cell_angle_beta 96.930(7)
_cell_angle_gamma 90
_cell_formula_units_Z 4
_cell_length_a 14.7944(13)
_cell_length_b 8.3537(7)
_cell_length_c 22.2802(17)
_cell_measurement_reflns_used 2932
_cell_measurement_temperature 110.0(3)
_cell_measurement_theta_max 26.7670
_cell_measurement_theta_min 3.4380
_cell_volume 2733.4(4)
_computing_cell_refinement
;
CrysAlisPro, Agilent Technologies,
Version 1.171.36.28 (release 01-02-2013 CrysAlis171 .NET)
(compiled Feb  1 2013,16:14:44)
;
_computing_data_collection
;
CrysAlisPro, Agilent Technologies,
Version 1.171.36.28 (release 01-02-2013 CrysAlis171 .NET)
(compiled Feb  1 2013,16:14:44)
;
_computing_data_reduction
;
CrysAlisPro, Agilent Technologies,
Version 1.171.36.28 (release 01-02-2013 CrysAlis171 .NET)
(compiled Feb  1 2013,16:14:44)
;
_computing_structure_refinement 'SHELXL-2013 (Sheldrick, 2013)'
_computing_structure_solution 'SHELXS-2013 (Sheldrick, 2013)'
_diffrn_ambient_temperature 110.0(3)
_diffrn_measured_fraction_theta_full 0.995
_diffrn_measured_fraction_theta_max 0.995
_diffrn_measurement_device_type 'oxford gemini s'
_diffrn_measurement_method '\w scans'
_diffrn_radiation_type MoK\a
_diffrn_radiation_wavelength 0.71073
_diffrn_reflns_av_R_equivalents 0.1117
_diffrn_reflns_av_unetI/netI 0.1771
_diffrn_reflns_Laue_measured_fraction_full 0.995
_diffrn_reflns_Laue_measured_fraction_max 0.995
_diffrn_reflns_limit_h_max 17
_diffrn_reflns_limit_h_min -17
_diffrn_reflns_limit_k_max 9
_diffrn_reflns_limit_k_min -9
_diffrn_reflns_limit_l_max 26
_diffrn_reflns_limit_l_min -26
_diffrn_reflns_number 22814
_diffrn_reflns_point_group_measured_fraction_full 0.993
_diffrn_reflns_point_group_measured_fraction_max 0.993
_diffrn_reflns_theta_full 25.000
_diffrn_reflns_theta_max 24.999
_diffrn_reflns_theta_min 2.900
_diffrn_standards_decay_% 0
_diffrn_standards_interval_count 50
_diffrn_standards_interval_time 10
_diffrn_standards_number 2
_exptl_absorpt_coefficient_mu 1.156
_exptl_absorpt_correction_T_max 1.00000
_exptl_absorpt_correction_T_min 0.93609
_exptl_absorpt_correction_type multi-scan
_exptl_absorpt_process_details
;
CrysAlisPro, Agilent Technologies,
Version 1.171.36.28 (release 01-02-2013 CrysAlis171 .NET)
(compiled Feb  1 2013,16:14:44)
Empirical absorption correction using spherical harmonics,
 implemented in SCALE3 ABSPACK scaling algorithm.
;
_exptl_crystal_colour yellow
_exptl_crystal_density_diffrn 1.498
_exptl_crystal_description needle
_exptl_crystal_F_000 1288
_exptl_crystal_size_max 0.1
_exptl_crystal_size_mid 0.1
_exptl_crystal_size_min 0.01
_refine_diff_density_max 0.514
_refine_diff_density_min -0.505
_refine_diff_density_rms 0.081
_refine_ls_abs_structure_details
;
 Flack x determined using 1465 quotients [(I+)-(I-)]/[(I+)+(I-)]
 (Parsons and Flack (2004), Acta Cryst. A60, s61).
;
_refine_ls_abs_structure_Flack 0.01(4)
_refine_ls_extinction_method none
_refine_ls_goodness_of_fit_ref 0.894
_refine_ls_hydrogen_treatment constr
_refine_ls_matrix_type full
_refine_ls_number_parameters 591
_refine_ls_number_reflns 9551
_refine_ls_number_restraints 16
_refine_ls_restrained_S_all 0.896
_refine_ls_R_factor_all 0.1636
_refine_ls_R_factor_gt 0.0679
_refine_ls_shift/su_max 0.003
_refine_ls_shift/su_mean 0.000
_refine_ls_structure_factor_coef Fsqd
_refine_ls_weighting_details 'w=1/[\s^2^(Fo^2^)+(0.0137P)^2^] where P=(Fo^2^+2Fc^2^)/3'
_refine_ls_weighting_scheme calc
_refine_ls_wR_factor_gt 0.0825
_refine_ls_wR_factor_ref 0.1003
_reflns_Friedel_coverage 0.856
_reflns_Friedel_fraction_full 0.991
_reflns_Friedel_fraction_max 0.991
_reflns_number_gt 4874
_reflns_number_total 9551
_reflns_threshold_expression 'I > 2\s(I)'
_cod_data_source_file om500953c_si_002.cif
_cod_data_source_block MK-368-1-4
_cod_depositor_comments 'Adding full bibliography for 4084604--4084613.cif.'
_cod_database_code 4084612
_shelx_space_group_comment
;
The symmetry employed for this shelxl refinement is uniquely defined
by the following loop, which should always be used as a source of
symmetry information in preference to the above space-group names.
They are only intended as comments.
;
_shelxl_version_number 2013-4

loop_
_space_group_symop_operation_xyz
'x, y, z'
'-x, y+1/2, -z'

loop_
_atom_site_label
_atom_site_type_symbol
_atom_site_fract_x
_atom_site_fract_y
_atom_site_fract_z
_atom_site_U_iso_or_equiv
_atom_site_adp_type
_atom_site_occupancy
_atom_site_site_symmetry_order
_atom_site_calc_flag
_atom_site_refinement_flags_posn
_atom_site_refinement_flags_adp
C1 C 0.9471(10) 1.1946(16) 0.9127(6) 0.034(5) Uani 1 1 d G .
C1A C 0.6124(9) 1.4208(14) 0.9115(6) 0.080(5) Uani 1 1 d . .
H1A1 H 0.6636 1.4615 0.8937 0.121 Uiso 1 1 calc R U
H1A2 H 0.6269 1.4170 0.9547 0.121 Uiso 1 1 calc R U
H1A3 H 0.5609 1.4897 0.9013 0.121 Uiso 1 1 calc R U
C2 C 0.9974(9) 1.1982(14) 0.9691(5) 0.045(5) Uani 1 1 d G .
H2 H 0.9841 1.1433 1.0033 0.054 Uiso 1 1 calc R U
C2A C 0.4705(11) 1.029(2) 0.8903(8) 0.070(6) Uani 1 1 d D .
H2A1 H 0.4550 1.0407 0.8470 0.084 Uiso 1 1 calc R U
H2A2 H 0.4172 0.9939 0.9081 0.084 Uiso 1 1 calc R U
C3 C 1.0730(7) 1.3009(14) 0.9654(4) 0.0389(17) Uani 1 1 d G .
H3 H 1.1176 1.3266 0.9970 0.047 Uiso 1 1 calc R U
C4 C 1.0685(8) 1.3574(12) 0.9050(5) 0.038(5) Uani 1 1 d G .
H4 H 1.1097 1.4267 0.8901 0.045 Uiso 1 1 calc R U
C5 C 0.9901(8) 1.2897(15) 0.8714(4) 0.029(3) Uani 1 1 d G .
H5 H 0.9708 1.3046 0.8305 0.035 Uiso 1 1 calc R U
C6 C 1.0968(8) 0.9525(14) 0.8380(4) 0.041(3) Uani 1 1 d G .
H6 H 1.0656 0.9505 0.7993 0.050 Uiso 1 1 calc R U
C7 C 1.0721(7) 0.8690(12) 0.8891(6) 0.036(5) Uani 1 1 d G .
H7 H 1.0217 0.8026 0.8896 0.043 Uiso 1 1 calc R U
C8 C 1.1377(9) 0.9046(14) 0.9392(4) 0.041(3) Uani 1 1 d G .
H8 H 1.1378 0.8656 0.9783 0.050 Uiso 1 1 calc R U
C9 C 1.2030(7) 1.0102(14) 0.9192(5) 0.033(4) Uani 1 1 d G .
H9 H 1.2535 1.0525 0.9428 0.039 Uiso 1 1 calc R U
C10 C 1.1778(8) 1.0398(13) 0.8566(5) 0.049(5) Uani 1 1 d G .
H10 H 1.2088 1.1049 0.8321 0.059 Uiso 1 1 calc R U
C11 C 0.8380(7) 0.9304(11) 0.8050(5) 0.028(3) Uani 1 1 d G .
C12 C 0.8440(7) 0.7727(12) 0.8289(4) 0.030(3) Uani 1 1 d G .
C13 C 0.8820(8) 0.6730(10) 0.7868(5) 0.035(4) Uani 1 1 d G .
H13 H 0.8935 0.5639 0.7912 0.042 Uiso 1 1 calc R U
C14 C 0.8995(7) 0.7691(13) 0.7370(4) 0.041(4) Uani 1 1 d G .
H14 H 0.9245 0.7340 0.7029 0.049 Uiso 1 1 calc R U
C15 C 0.8723(8) 0.9282(11) 0.7482(4) 0.040(5) Uani 1 1 d G .
H15 H 0.8763 1.0157 0.7228 0.048 Uiso 1 1 calc R U
C16 C 0.6391(7) 0.6907(13) 0.7608(4) 0.056(4) Uani 1 1 d G .
H16 H 0.6196 0.6648 0.7978 0.067 Uiso 1 1 calc R U
C17 C 0.6812(8) 0.5845(10) 0.7229(5) 0.052(4) Uani 1 1 d G .
H17 H 0.6940 0.4770 0.7305 0.063 Uiso 1 1 calc R U
C18 C 0.7002(8) 0.6715(13) 0.6711(4) 0.045(4) Uani 1 1 d G .
H18 H 0.7277 0.6309 0.6389 0.054 Uiso 1 1 calc R U
C19 C 0.6700(8) 0.8314(12) 0.6771(4) 0.056(5) Uani 1 1 d G .
H19 H 0.6741 0.9139 0.6495 0.067 Uiso 1 1 calc R U
C20 C 0.6322(7) 0.8432(11) 0.7326(5) 0.056(4) Uani 1 1 d G .
H20 H 0.6073 0.9348 0.7477 0.067 Uiso 1 1 calc R U
C21 C 0.8406(12) 0.572(2) 0.9018(7) 0.057(5) Uani 1 1 d . .
H21A H 0.9047 0.5510 0.9039 0.086 Uiso 1 1 calc R U
H21B H 0.8082 0.5024 0.8722 0.086 Uiso 1 1 calc R U
H21C H 0.8207 0.5520 0.9405 0.086 Uiso 1 1 calc R U
C32 C 1.0500(7) 0.1492(13) 0.5872(5) 0.029(4) Uani 1 1 d G .
C33 C 1.0063(7) 0.0491(14) 0.6265(4) 0.038(4) Uani 1 1 d G .
H33 H 1.0259 0.0302 0.6671 0.045 Uiso 1 1 calc R U
C34 C 0.9275(7) -0.0169(12) 0.5928(5) 0.036(5) Uani 1 1 d G .
H34 H 0.8864 -0.0867 0.6074 0.043 Uiso 1 1 calc R U
C35 C 0.9225(7) 0.0423(14) 0.5327(4) 0.0389(17) Uani 1 1 d G .
H35 H 0.8775 0.0181 0.5012 0.047 Uiso 1 1 calc R U
C36 C 0.9982(8) 0.1449(13) 0.5293(4) 0.029(3) Uani 1 1 d G .
H36 H 1.0116 0.1998 0.4951 0.035 Uiso 1 1 calc R U
C37 C 0.9237(7) 0.4596(13) 0.6157(6) 0.047(5) Uani 1 1 d G .
H37 H 0.9757 0.5231 0.6198 0.057 Uiso 1 1 calc R U
C38 C 0.8910(8) 0.3674(14) 0.6621(4) 0.036(4) Uani 1 1 d G .
H38 H 0.9178 0.3599 0.7019 0.044 Uiso 1 1 calc R U
C39 C 0.8102(8) 0.2885(13) 0.6369(5) 0.039(4) Uani 1 1 d G .
H39 H 0.7748 0.2204 0.6574 0.047 Uiso 1 1 calc R U
C40 C 0.7930(7) 0.3320(14) 0.5749(5) 0.040(5) Uani 1 1 d G .
H40 H 0.7443 0.2973 0.5477 0.048 Uiso 1 1 calc R U
C41 C 0.8631(9) 0.4377(13) 0.5618(4) 0.038(4) Uani 1 1 d G .
H41 H 0.8685 0.4844 0.5245 0.046 Uiso 1 1 calc R U
C42 C 1.1560(7) 0.4181(10) 0.6953(4) 0.030(3) Uani 1 1 d G .
C43 C 1.1601(8) 0.5789(12) 0.6752(4) 0.034(4) Uani 1 1 d G .
C44 C 1.1235(8) 0.6786(10) 0.7179(5) 0.038(5) Uani 1 1 d G .
H44 H 1.1180 0.7894 0.7158 0.046 Uiso 1 1 calc R U
C45 C 1.0968(7) 0.5794(13) 0.7644(4) 0.045(3) Uani 1 1 d G .
H45 H 1.0707 0.6139 0.7981 0.054 Uiso 1 1 calc R U
C46 C 1.1169(7) 0.4184(11) 0.7505(4) 0.038(5) Uani 1 1 d G .
H46 H 1.1062 0.3289 0.7734 0.046 Uiso 1 1 calc R U
C47 C 1.3538(7) 0.4451(11) 0.7817(5) 0.049(4) Uani 1 1 d G .
H47 H 1.3716 0.3469 0.7673 0.059 Uiso 1 1 calc R U
C48 C 1.3650(7) 0.5965(14) 0.7546(4) 0.059(5) Uani 1 1 d G .
H48 H 1.3913 0.6149 0.7193 0.071 Uiso 1 1 calc R U
C49 C 1.3288(8) 0.7150(10) 0.7907(5) 0.045(3) Uani 1 1 d G .
H49 H 1.3274 0.8246 0.7832 0.054 Uiso 1 1 calc R U
C50 C 1.2954(8) 0.6368(13) 0.8401(4) 0.048(4) Uani 1 1 d G .
H50 H 1.2681 0.6862 0.8707 0.057 Uiso 1 1 calc R U
C51 C 1.3108(8) 0.4700(12) 0.8345(4) 0.047(4) Uani 1 1 d G .
H51 H 1.2954 0.3909 0.8609 0.056 Uiso 1 1 calc R U
C52 C 1.3333(10) 0.1983(17) 0.5976(6) 0.031(4) Uani 1 1 d D .
H52 H 1.2920 0.1130 0.5812 0.037 Uiso 1 1 calc R U
C52' C 1.1792(12) 0.776(2) 0.6031(7) 0.056(5) Uani 1 1 d . .
H52A H 1.2018 0.8422 0.6368 0.084 Uiso 1 1 calc R U
H52B H 1.1167 0.8024 0.5903 0.084 Uiso 1 1 calc R U
H52C H 1.2146 0.7936 0.5704 0.084 Uiso 1 1 calc R U
C53 C 1.4217(9) 0.1204(19) 0.6272(7) 0.048(5) Uani 1 1 d D .
C54 C 1.4869(8) 0.2580(15) 0.6546(5) 0.058(4) Uani 1 1 d D .
H54A H 1.4537 0.3376 0.6749 0.070 Uiso 1 1 calc R U
H54B H 1.5358 0.2155 0.6831 0.070 Uiso 1 1 calc R U
C55 C 1.5243(10) 0.330(2) 0.5987(6) 0.065(6) Uani 1 1 d D .
H55A H 1.5152 0.4450 0.5966 0.077 Uiso 1 1 calc R U
H55B H 1.5885 0.3066 0.5988 0.077 Uiso 1 1 calc R U
C56 C 1.4664(9) 0.244(2) 0.5468(6) 0.056(5) Uani 1 1 d D .
H56 H 1.4906 0.2502 0.5078 0.068 Uiso 1 1 calc R U
C57 C 1.3646(10) 0.291(2) 0.5445(7) 0.037(4) Uani 1 1 d D .
C58 C 1.4628(11) 0.0759(19) 0.5727(7) 0.069(6) Uani 1 1 d D .
H58A H 1.4243 0.0049 0.5464 0.082 Uiso 1 1 calc R U
H58B H 1.5229 0.0292 0.5822 0.082 Uiso 1 1 calc R U
C59 C 1.3076(9) 0.2427(18) 0.4856(5) 0.068(4) Uani 1 1 d . .
H59A H 1.3157 0.1306 0.4784 0.102 Uiso 1 1 calc R U
H59B H 1.3269 0.3033 0.4528 0.102 Uiso 1 1 calc R U
H59C H 1.2446 0.2640 0.4885 0.102 Uiso 1 1 calc R U
C60 C 1.3531(10) 0.4763(17) 0.5516(6) 0.062(5) Uani 1 1 d . .
H60A H 1.3797 0.5304 0.5200 0.093 Uiso 1 1 calc R U
H60B H 1.3831 0.5097 0.5902 0.093 Uiso 1 1 calc R U
H60C H 1.2896 0.5022 0.5489 0.093 Uiso 1 1 calc R U
C61 C 1.4076(12) -0.008(2) 0.6736(8) 0.091(8) Uani 1 1 d . .
H61A H 1.3755 -0.0966 0.6538 0.136 Uiso 1 1 calc R U
H61B H 1.3727 0.0359 0.7034 0.136 Uiso 1 1 calc R U
H61C H 1.4657 -0.0431 0.6929 0.136 Uiso 1 1 calc R U
C80 C 0.6656(11) 1.132(2) 0.9115(7) 0.051(5) Uani 1 1 d D .
H80 H 0.7122 1.1902 0.9380 0.061 Uiso 1 1 calc R U
C81 C 0.5889(11) 1.247(2) 0.8868(8) 0.053(5) Uani 1 1 d D .
C82 C 0.6212(11) 1.0055(19) 0.9483(7) 0.050(5) Uani 1 1 d D .
C91 C 0.5088(10) 1.1850(19) 0.9192(7) 0.053(5) Uani 1 1 d D .
H91 H 0.4624 1.2661 0.9242 0.063 Uiso 1 1 calc R U
C93 C 0.5560(10) 1.119(2) 0.9781(7) 0.068(6) Uani 1 1 d D .
H93A H 0.5148 1.0621 1.0012 0.082 Uiso 1 1 calc R U
H93B H 0.5884 1.2014 1.0030 0.082 Uiso 1 1 calc R U
C94 C 0.5520(11) 0.9134(16) 0.9058(7) 0.080(6) Uani 1 1 d D .
H94A H 0.5328 0.8175 0.9253 0.096 Uiso 1 1 calc R U
H94B H 0.5778 0.8826 0.8695 0.096 Uiso 1 1 calc R U
C95 C 0.6841(11) 0.906(2) 0.9886(7) 0.109(8) Uani 1 1 d . .
H95A H 0.6498 0.8386 1.0125 0.164 Uiso 1 1 calc R U
H95B H 0.7239 0.9734 1.0147 0.164 Uiso 1 1 calc R U
H95C H 0.7195 0.8404 0.9648 0.164 Uiso 1 1 calc R U
C96 C 0.5722(11) 1.258(2) 0.8192(7) 0.084(6) Uani 1 1 d . .
H96A H 0.6275 1.2892 0.8038 0.126 Uiso 1 1 calc R U
H96B H 0.5259 1.3368 0.8078 0.126 Uiso 1 1 calc R U
H96C H 0.5526 1.1561 0.8029 0.126 Uiso 1 1 calc R U
O1 O 0.8637(7) 1.1152(13) 0.9038(4) 0.031(3) Uani 1 1 d . .
O2 O 0.8227(7) 0.7362(13) 0.8847(4) 0.041(3) Uani 1 1 d . .
O3 O 0.7081(7) 1.0486(13) 0.8642(4) 0.035(3) Uani 1 1 d . .
O4 O 0.7991(7) 1.2464(13) 0.8038(4) 0.037(3) Uani 1 1 d . .
O5 O 1.1320(7) 0.2270(12) 0.5965(4) 0.031(3) Uani 1 1 d . .
O6 O 1.1854(8) 0.6158(14) 0.6204(4) 0.043(3) Uani 1 1 d . .
O7 O 1.2871(6) 0.2918(13) 0.6393(4) 0.032(3) Uani 1 1 d . .
O8 O 1.1940(7) 0.0984(13) 0.6984(4) 0.035(3) Uani 1 1 d . .
P1 P 0.8005(3) 1.1030(5) 0.84080(19) 0.0313(12) Uani 1 1 d . .
P2 P 1.1948(3) 0.2436(5) 0.66074(18) 0.0306(11) Uani 1 1 d . .
Fe1 Fe 1.07795(16) 1.1128(3) 0.90681(10) 0.0325(7) Uani 1 1 d . .
Fe2 Fe 0.76512(16) 0.7759(3) 0.74687(10) 0.0364(7) Uani 1 1 d . .
Fe3 Fe 0.91933(17) 0.2248(3) 0.59242(11) 0.0351(8) Uani 1 1 d . .
Fe4 Fe 1.23150(16) 0.5526(3) 0.75941(10) 0.0357(7) Uani 1 1 d . .

loop_
_atom_site_aniso_label
_atom_site_aniso_U_11
_atom_site_aniso_U_22
_atom_site_aniso_U_33
_atom_site_aniso_U_23
_atom_site_aniso_U_13
_atom_site_aniso_U_12
C1 0.051(12) 0.023(10) 0.024(10) -0.008(8) -0.006(9) 0.019(9)
C1A 0.088(12) 0.028(8) 0.134(15) -0.010(9) 0.051(11) 0.005(8)
C2 0.038(10) 0.026(10) 0.079(12) -0.006(8) 0.032(9) 0.008(8)
C2A 0.053(13) 0.046(12) 0.117(16) 0.000(12) 0.033(12) -0.007(10)
C3 0.039(4) 0.029(4) 0.049(5) -0.015(3) 0.006(3) 0.005(3)
C4 0.054(14) 0.012(10) 0.048(12) 0.003(8) 0.016(11) 0.001(9)
C5 0.045(8) 0.029(8) 0.012(6) -0.001(5) -0.002(5) 0.009(6)
C6 0.039(8) 0.039(8) 0.048(8) -0.014(7) 0.014(6) 0.023(7)
C7 0.041(12) 0.020(10) 0.050(11) -0.008(8) 0.014(10) 0.005(9)
C8 0.039(8) 0.039(8) 0.048(8) -0.014(7) 0.014(6) 0.023(7)
C9 0.024(10) 0.024(10) 0.049(11) -0.005(8) 0.004(8) 0.012(8)
C10 0.065(12) 0.031(11) 0.058(11) 0.006(9) 0.036(9) 0.002(10)
C11 0.034(9) 0.019(8) 0.029(8) 0.009(6) 0.001(7) 0.010(6)
C12 0.018(7) 0.048(8) 0.022(6) -0.008(6) 0.000(5) -0.002(6)
C13 0.025(9) 0.028(9) 0.047(11) -0.010(8) -0.013(8) 0.005(8)
C14 0.048(10) 0.050(10) 0.031(8) 0.003(8) 0.025(7) 0.021(8)
C15 0.056(11) 0.021(10) 0.046(11) 0.002(8) 0.021(9) 0.009(9)
C16 0.038(7) 0.071(9) 0.056(8) -0.031(7) -0.001(6) 0.013(7)
C17 0.074(12) 0.041(10) 0.040(9) -0.009(7) 0.002(8) -0.005(8)
C18 0.074(12) 0.029(8) 0.032(9) -0.010(7) 0.005(8) 0.022(8)
C19 0.056(11) 0.061(12) 0.046(11) 0.011(8) -0.020(8) 0.010(9)
C20 0.038(7) 0.071(9) 0.056(8) -0.031(7) -0.001(6) 0.013(7)
C21 0.071(12) 0.049(13) 0.056(11) 0.025(10) 0.026(9) 0.018(10)
C32 0.013(9) 0.027(10) 0.049(11) 0.003(8) 0.014(8) -0.005(8)
C33 0.020(9) 0.038(10) 0.061(10) 0.006(8) 0.025(8) 0.006(8)
C34 0.025(11) 0.048(13) 0.034(11) -0.007(9) 0.004(9) -0.002(9)
C35 0.039(4) 0.029(4) 0.049(5) -0.015(3) 0.006(3) 0.005(3)
C36 0.045(8) 0.029(8) 0.012(6) -0.001(5) -0.002(5) 0.009(6)
C37 0.070(15) 0.027(11) 0.046(12) -0.004(9) 0.008(11) 0.007(10)
C38 0.048(10) 0.036(9) 0.021(8) -0.002(7) -0.012(7) 0.017(8)
C39 0.025(9) 0.037(11) 0.057(10) -0.004(9) 0.011(7) 0.012(8)
C40 0.050(12) 0.038(12) 0.034(10) 0.004(8) 0.011(9) -0.001(10)
C41 0.044(10) 0.028(9) 0.046(10) 0.008(8) 0.014(8) -0.013(8)
C42 0.018(7) 0.048(8) 0.022(6) -0.008(6) 0.000(5) -0.002(6)
C43 0.059(11) 0.013(8) 0.031(8) 0.006(6) 0.009(8) 0.012(7)
C44 0.061(12) 0.016(9) 0.038(10) 0.000(7) 0.011(9) 0.020(8)
C45 0.031(7) 0.035(7) 0.070(8) -0.007(6) 0.007(6) -0.002(6)
C46 0.049(11) 0.043(11) 0.027(10) -0.004(8) 0.021(8) 0.002(9)
C47 0.044(10) 0.053(10) 0.052(10) -0.013(8) 0.010(8) 0.016(8)
C48 0.043(10) 0.065(12) 0.074(11) -0.020(9) 0.024(9) -0.021(8)
C49 0.031(7) 0.035(7) 0.070(8) -0.007(6) 0.007(6) -0.002(6)
C50 0.044(10) 0.068(12) 0.030(8) -0.003(8) 0.000(7) -0.009(9)
C51 0.058(11) 0.041(9) 0.042(9) -0.013(7) 0.007(8) 0.011(8)
C52 0.045(11) 0.019(9) 0.030(9) -0.006(7) 0.013(8) -0.003(8)
C52' 0.117(15) 0.014(9) 0.042(9) 0.006(8) 0.026(9) 0.007(9)
C53 0.026(9) 0.054(11) 0.064(12) -0.001(9) -0.003(8) 0.018(8)
C54 0.031(8) 0.087(11) 0.054(9) -0.012(9) -0.006(7) 0.007(8)
C55 0.040(11) 0.112(18) 0.043(10) -0.022(10) 0.008(9) -0.028(12)
C56 0.054(11) 0.062(11) 0.063(11) 0.010(10) 0.042(9) 0.005(10)
C57 0.046(10) 0.032(9) 0.034(8) -0.012(7) 0.013(7) -0.010(8)
C58 0.056(12) 0.096(16) 0.053(10) -0.001(10) 0.007(9) 0.034(11)
C59 0.082(11) 0.087(11) 0.036(8) 0.000(8) 0.010(7) -0.020(10)
C60 0.073(12) 0.050(10) 0.067(11) 0.010(9) 0.026(9) 0.000(9)
C61 0.089(15) 0.102(17) 0.087(14) 0.042(12) 0.036(11) 0.055(12)
C80 0.033(11) 0.071(14) 0.052(11) -0.015(10) 0.015(9) 0.021(10)
C81 0.046(11) 0.055(12) 0.061(11) -0.015(9) 0.023(9) 0.004(9)
C82 0.048(11) 0.059(14) 0.048(11) 0.019(9) 0.022(9) 0.012(10)
C91 0.043(10) 0.061(12) 0.059(11) 0.003(9) 0.027(9) 0.014(9)
C93 0.055(11) 0.089(14) 0.069(12) 0.013(10) 0.043(9) 0.021(10)
C94 0.101(15) 0.041(10) 0.112(15) 0.013(9) 0.066(13) 0.012(10)
C95 0.096(15) 0.15(2) 0.094(15) 0.075(14) 0.056(12) 0.075(14)
C96 0.054(11) 0.123(17) 0.074(12) 0.005(12) 0.002(9) 0.067(12)
O1 0.032(7) 0.039(7) 0.019(6) -0.006(5) -0.004(5) 0.004(6)
O2 0.077(8) 0.022(7) 0.024(6) 0.006(5) 0.007(5) 0.010(6)
O3 0.042(7) 0.028(7) 0.038(6) 0.000(6) 0.014(6) 0.011(6)
O4 0.048(7) 0.020(7) 0.044(6) 0.006(6) 0.008(6) 0.005(6)
O5 0.041(7) 0.020(7) 0.036(6) 0.005(5) 0.017(6) -0.002(6)
O6 0.066(8) 0.027(7) 0.042(7) 0.000(5) 0.025(6) 0.011(6)
O7 0.029(7) 0.033(7) 0.037(6) -0.003(6) 0.016(5) -0.002(6)
O8 0.043(7) 0.028(7) 0.035(6) 0.000(6) 0.009(5) 0.004(6)
P1 0.032(3) 0.027(3) 0.037(3) -0.001(2) 0.012(2) 0.006(2)
P2 0.039(3) 0.023(3) 0.031(2) -0.001(2) 0.009(2) 0.002(2)
Fe1 0.0367(17) 0.0238(16) 0.0383(16) -0.0035(12) 0.0097(13) 0.0037(14)
Fe2 0.0425(17) 0.0374(16) 0.0294(13) -0.0034(12) 0.0049(12) 0.0136(14)
Fe3 0.0375(18) 0.0283(18) 0.0411(17) -0.0006(13) 0.0110(14) 0.0064(14)
Fe4 0.0402(17) 0.0282(15) 0.0394(15) -0.0040(12) 0.0080(13) 0.0025(13)

loop_
_atom_type_symbol
_atom_type_description
_atom_type_scat_dispersion_real
_atom_type_scat_dispersion_imag
_atom_type_scat_source
C C 0.0033 0.0016 'International Tables Vol C Tables 4.2.6.8 and 6.1.1.4'
O O 0.0106 0.0060 'International Tables Vol C Tables 4.2.6.8 and 6.1.1.4'
P P 0.1023 0.0942 'International Tables Vol C Tables 4.2.6.8 and 6.1.1.4'
Fe Fe 0.3463 0.8444 'International Tables Vol C Tables 4.2.6.8 and 6.1.1.4'
H H 0.0000 0.0000 'International Tables Vol C Tables 4.2.6.8 and 6.1.1.4'

loop_
_geom_angle_atom_site_label_1
_geom_angle_atom_site_label_2
_geom_angle_atom_site_label_3
_geom_angle
O1 C1 C2 120.6(11)
O1 C1 C5 129.2(11)
C2 C1 C5 110.0(9)
O1 C1 Fe1 130.7(9)
C2 C1 Fe1 70.1(7)
C5 C1 Fe1 69.4(6)
C3 C2 C1 107.5(5)
C3 C2 Fe1 69.3(5)
C1 C2 Fe1 70.8(6)
C91 C2A C94 101.4(13)
C4 C3 C2 108.0
C4 C3 Fe1 69.7(4)
C2 C3 Fe1 70.3(5)
C3 C4 C5 108.0
C3 C4 Fe1 69.8(4)
C5 C4 Fe1 70.2(5)
C4 C5 C1 106.4(5)
C4 C5 Fe1 69.3(5)
C1 C5 Fe1 70.3(6)
C7 C6 C10 108.0
C7 C6 Fe1 69.8(4)
C10 C6 Fe1 68.8(4)
C6 C7 C8 108.0
C6 C7 Fe1 70.2(4)
C8 C7 Fe1 68.6(4)
C7 C8 C9 108.0
C7 C8 Fe1 71.0(4)
C9 C8 Fe1 69.0(4)
C8 C9 C10 108.0
C8 C9 Fe1 70.2(4)
C10 C9 Fe1 70.5(4)
C6 C10 C9 108.0
C6 C10 Fe1 71.0(4)
C9 C10 Fe1 68.8(4)
C12 C11 C15 108.0
C12 C11 P1 126.6(7)
C15 C11 P1 125.3(7)
C12 C11 Fe2 69.8(4)
C15 C11 Fe2 69.2(4)
P1 C11 Fe2 129.1(6)
O2 C12 C11 122.8(9)
O2 C12 C13 129.0(9)
C11 C12 C13 108.0
O2 C12 Fe2 130.7(9)
C11 C12 Fe2 69.5(4)
C13 C12 Fe2 69.3(4)
C14 C13 C12 108.0
C14 C13 Fe2 69.2(4)
C12 C13 Fe2 70.0(4)
C13 C14 C15 108.0
C13 C14 Fe2 69.9(4)
C15 C14 Fe2 69.6(4)
C14 C15 C11 108.0
C14 C15 Fe2 69.4(4)
C11 C15 Fe2 70.0(4)
C17 C16 C20 108.0
C17 C16 Fe2 69.8(4)
C20 C16 Fe2 68.9(4)
C16 C17 C18 108.0
C16 C17 Fe2 69.7(4)
C18 C17 Fe2 68.9(4)
C19 C18 C17 108.0
C19 C18 Fe2 69.0(4)
C17 C18 Fe2 70.4(4)
C20 C19 C18 108.0
C20 C19 Fe2 69.9(4)
C18 C19 Fe2 70.0(4)
C19 C20 C16 108.0
C19 C20 Fe2 69.1(4)
C16 C20 Fe2 70.5(4)
O5 C32 C33 130.3(9)
O5 C32 C36 121.3(9)
C33 C32 C36 108.0
O5 C32 Fe3 132.0(9)
C33 C32 Fe3 69.2(4)
C36 C32 Fe3 69.5(4)
C32 C33 C34 108.0
C32 C33 Fe3 70.2(4)
C34 C33 Fe3 69.0(4)
C33 C34 C35 108.0
C33 C34 Fe3 70.1(4)
C35 C34 Fe3 69.7(4)
C36 C35 C34 108.0
C36 C35 Fe3 70.3(4)
C34 C35 Fe3 69.3(4)
C32 C36 C35 108.0
C32 C36 Fe3 69.9(4)
C35 C36 Fe3 68.9(4)
C41 C37 C38 108.0
C41 C37 Fe3 70.3(4)
C38 C37 Fe3 70.0(4)
C39 C38 C37 108.0
C39 C38 Fe3 70.7(4)
C37 C38 Fe3 69.1(4)
C38 C39 C40 108.0
C38 C39 Fe3 68.8(4)
C40 C39 Fe3 70.0(4)
C41 C40 C39 108.0
C41 C40 Fe3 69.0(4)
C39 C40 Fe3 69.8(4)
C37 C41 C40 108.0
C37 C41 Fe3 68.9(4)
C40 C41 Fe3 70.6(4)
C46 C42 C43 108.0
C46 C42 P2 124.3(6)
C43 C42 P2 127.6(6)
C46 C42 Fe4 68.9(4)
C43 C42 Fe4 70.1(4)
P2 C42 Fe4 125.3(6)
O6 C43 C42 121.8(8)
O6 C43 C44 129.7(8)
C42 C43 C44 108.0
O6 C43 Fe4 132.9(9)
C42 C43 Fe4 69.3(4)
C44 C43 Fe4 69.3(4)
C45 C44 C43 108.0
C45 C44 Fe4 68.9(4)
C43 C44 Fe4 70.1(4)
C46 C45 C44 108.0
C46 C45 Fe4 69.5(4)
C44 C45 Fe4 70.2(4)
C45 C46 C42 108.0
C45 C46 Fe4 69.4(4)
C42 C46 Fe4 70.2(4)
C51 C47 C48 108.0
C51 C47 Fe4 70.2(4)
C48 C47 Fe4 69.4(4)
C49 C48 C47 108.0
C49 C48 Fe4 70.1(4)
C47 C48 Fe4 69.6(4)
C48 C49 C50 108.0
C48 C49 Fe4 69.0(4)
C50 C49 Fe4 70.2(4)
C49 C50 C51 108.0
C49 C50 Fe4 69.2(4)
C51 C50 Fe4 69.5(4)
C47 C51 C50 108.0
C47 C51 Fe4 69.0(4)
C50 C51 Fe4 70.0(4)
O7 C52 C57 115.7(11)
O7 C52 C53 113.4(12)
C57 C52 C53 102.9(12)
C58 C53 C61 119.3(13)
C58 C53 C52 99.7(12)
C61 C53 C52 114.2(13)
C58 C53 C54 102.1(12)
C61 C53 C54 112.2(13)
C52 C53 C54 107.9(12)
C55 C54 C53 103.5(11)
C56 C55 C54 101.8(11)
C58 C56 C55 100.9(13)
C58 C56 C57 99.6(11)
C55 C56 C57 111.1(12)
C59 C57 C52 110.2(12)
C59 C57 C56 113.3(11)
C52 C57 C56 103.3(12)
C59 C57 C60 107.0(12)
C52 C57 C60 112.0(11)
C56 C57 C60 111.1(13)
C53 C58 C56 96.7(12)
O3 C80 C82 107.8(13)
O3 C80 C81 113.6(13)
C82 C80 C81 106.1(12)
C96 C81 C80 115.0(13)
C96 C81 C91 116.5(15)
C80 C81 C91 101.2(13)
C96 C81 C1A 107.3(14)
C80 C81 C1A 109.2(14)
C91 C81 C1A 107.2(11)
C95 C82 C94 115.0(15)
C95 C82 C80 115.9(14)
C94 C82 C80 108.5(13)
C95 C82 C93 117.6(14)
C94 C82 C93 99.8(12)
C80 C82 C93 97.7(12)
C93 C91 C2A 99.5(14)
C93 C91 C81 103.1(13)
C2A C91 C81 110.8(12)
C91 C93 C82 95.5(11)
C82 C94 C2A 105.7(12)
C1 O1 P1 124.8(9)
C12 O2 C21 113.6(10)
C80 O3 P1 124.1(10)
C32 O5 P2 125.3(7)
C43 O6 C52' 116.8(10)
C52 O7 P2 123.9(9)
O4 P1 O3 117.9(6)
O4 P1 O1 114.5(7)
O3 P1 O1 99.6(5)
O4 P1 C11 113.6(5)
O3 P1 C11 104.1(6)
O1 P1 C11 105.5(6)
O8 P2 O7 117.1(6)
O8 P2 O5 112.9(6)
O7 P2 O5 100.5(5)
O8 P2 C42 113.8(5)
O7 P2 C42 105.2(6)
O5 P2 C42 105.9(6)
C9 Fe1 C8 40.83(19)
C9 Fe1 C4 118.9(5)
C8 Fe1 C4 151.8(5)
C9 Fe1 C10 40.76(19)
C8 Fe1 C10 68.3(2)
C4 Fe1 C10 109.8(4)
C9 Fe1 C3 109.9(4)
C8 Fe1 C3 118.3(5)
C4 Fe1 C3 40.5(2)
C10 Fe1 C3 131.2(5)
C9 Fe1 C5 151.4(5)
C8 Fe1 C5 166.3(6)
C4 Fe1 C5 40.43(18)
C10 Fe1 C5 117.9(4)
C3 Fe1 C5 68.0(2)
C9 Fe1 C2 130.3(5)
C8 Fe1 C2 108.5(4)
C4 Fe1 C2 67.9(2)
C10 Fe1 C2 169.3(5)
C3 Fe1 C2 40.38(18)
C5 Fe1 C2 67.7(3)
C9 Fe1 C7 68.1(2)
C8 Fe1 C7 40.34(19)
C4 Fe1 C7 167.1(5)
C10 Fe1 C7 67.7(2)
C3 Fe1 C7 150.4(5)
C5 Fe1 C7 128.4(5)
C2 Fe1 C7 116.9(4)
C9 Fe1 C1 167.2(5)
C8 Fe1 C1 128.8(5)
C4 Fe1 C1 67.0(4)
C10 Fe1 C1 150.8(5)
C3 Fe1 C1 66.5(4)
C5 Fe1 C1 40.2(4)
C2 Fe1 C1 39.1(4)
C7 Fe1 C1 108.5(5)
C9 Fe1 C6 68.0(2)
C8 Fe1 C6 67.8(2)
C4 Fe1 C6 130.0(5)
C10 Fe1 C6 40.23(17)
C3 Fe1 C6 168.9(5)
C5 Fe1 C6 108.3(4)
C2 Fe1 C6 149.2(5)
C7 Fe1 C6 39.99(18)
C1 Fe1 C6 117.9(5)
C19 Fe2 C14 121.6(4)
C19 Fe2 C15 109.7(4)
C14 Fe2 C15 40.96(19)
C19 Fe2 C20 41.00(19)
C14 Fe2 C20 159.0(5)
C15 Fe2 C20 124.6(4)
C19 Fe2 C18 41.0(2)
C14 Fe2 C18 105.6(4)
C15 Fe2 C18 124.8(4)
C20 Fe2 C18 68.8(2)
C19 Fe2 C13 155.3(4)
C14 Fe2 C13 40.88(19)
C15 Fe2 C13 68.8(2)
C20 Fe2 C13 159.9(5)
C18 Fe2 C13 118.2(4)
C19 Fe2 C11 127.5(4)
C14 Fe2 C11 68.7(2)
C15 Fe2 C11 40.8(2)
C20 Fe2 C11 110.6(4)
C18 Fe2 C11 163.2(5)
C13 Fe2 C11 68.6(2)
C19 Fe2 C12 163.6(4)
C14 Fe2 C12 68.7(2)
C15 Fe2 C12 68.6(2)
C20 Fe2 C12 125.5(4)
C18 Fe2 C12 153.7(4)
C13 Fe2 C12 40.69(19)
C11 Fe2 C12 40.65(19)
C19 Fe2 C16 68.6(2)
C14 Fe2 C16 157.9(5)
C15 Fe2 C16 159.5(4)
C20 Fe2 C16 40.66(18)
C18 Fe2 C16 68.4(3)
C13 Fe2 C16 121.7(5)
C11 Fe2 C16 122.8(4)
C12 Fe2 C16 106.9(4)
C19 Fe2 C17 68.6(3)
C14 Fe2 C17 121.3(4)
C15 Fe2 C17 159.6(4)
C20 Fe2 C17 68.4(2)
C18 Fe2 C17 40.6(2)
C13 Fe2 C17 103.9(4)
C11 Fe2 C17 155.9(4)
C12 Fe2 C17 118.9(4)
C16 Fe2 C17 40.4(2)
C34 Fe3 C35 41.1(2)
C34 Fe3 C37 164.7(5)
C35 Fe3 C37 153.2(5)
C34 Fe3 C33 40.95(19)
C35 Fe3 C33 68.8(2)
C37 Fe3 C33 127.0(5)
C34 Fe3 C38 126.7(5)
C35 Fe3 C38 164.1(5)
C37 Fe3 C38 40.87(19)
C33 Fe3 C38 108.4(4)
C34 Fe3 C36 68.8(2)
C35 Fe3 C36 40.81(18)
C37 Fe3 C36 119.2(4)
C33 Fe3 C36 68.5(2)
C38 Fe3 C36 154.2(5)
C34 Fe3 C41 153.0(5)
C35 Fe3 C41 118.4(5)
C37 Fe3 C41 40.8(2)
C33 Fe3 C41 164.5(5)
C38 Fe3 C41 68.5(3)
C36 Fe3 C41 107.3(4)
C34 Fe3 C32 68.7(2)
C35 Fe3 C32 68.6(2)
C37 Fe3 C32 108.1(4)
C33 Fe3 C32 40.7(2)
C38 Fe3 C32 120.3(4)
C36 Fe3 C32 40.58(19)
C41 Fe3 C32 126.7(4)
C34 Fe3 C39 107.8(4)
C35 Fe3 C39 126.2(5)
C37 Fe3 C39 68.3(2)
C33 Fe3 C39 120.2(4)
C38 Fe3 C39 40.49(17)
C36 Fe3 C39 163.5(5)
C41 Fe3 C39 68.0(2)
C32 Fe3 C39 154.7(5)
C34 Fe3 C40 119.0(5)
C35 Fe3 C40 107.1(4)
C37 Fe3 C40 68.3(3)
C33 Fe3 C40 154.0(5)
C38 Fe3 C40 68.0(2)
C36 Fe3 C40 126.2(4)
C41 Fe3 C40 40.40(19)
C32 Fe3 C40 163.8(4)
C39 Fe3 C40 40.22(18)
C45 Fe4 C46 41.10(19)
C45 Fe4 C48 163.2(5)
C46 Fe4 C48 155.1(5)
C45 Fe4 C47 153.2(5)
C46 Fe4 C47 119.4(4)
C48 Fe4 C47 41.03(18)
C45 Fe4 C49 124.6(4)
C46 Fe4 C49 162.1(4)
C48 Fe4 C49 40.91(18)
C47 Fe4 C49 68.8(2)
C45 Fe4 C44 40.93(19)
C46 Fe4 C44 68.9(2)
C48 Fe4 C44 126.7(5)
C47 Fe4 C44 165.2(4)
C49 Fe4 C44 107.1(4)
C45 Fe4 C42 68.9(2)
C46 Fe4 C42 40.9(2)
C48 Fe4 C42 121.2(4)
C47 Fe4 C42 108.9(4)
C49 Fe4 C42 155.5(4)
C44 Fe4 C42 68.6(2)
C45 Fe4 C51 117.7(4)
C46 Fe4 C51 106.5(4)
C48 Fe4 C51 68.8(2)
C47 Fe4 C51 40.8(2)
C49 Fe4 C51 68.5(2)
C44 Fe4 C51 152.4(4)
C42 Fe4 C51 126.7(4)
C45 Fe4 C43 68.7(2)
C46 Fe4 C43 68.7(2)
C48 Fe4 C43 109.2(4)
C47 Fe4 C43 128.1(4)
C49 Fe4 C43 120.4(4)
C44 Fe4 C43 40.6(2)
C42 Fe4 C43 40.62(19)
C51 Fe4 C43 165.1(4)
C45 Fe4 C50 105.5(4)
C46 Fe4 C50 124.6(4)
C48 Fe4 C50 68.6(2)
C47 Fe4 C50 68.6(3)
C49 Fe4 C50 40.6(2)
C44 Fe4 C50 118.2(4)
C42 Fe4 C50 163.2(5)
C51 Fe4 C50 40.57(19)
C43 Fe4 C50 153.7(5)

loop_
_geom_bond_atom_site_label_1
_geom_bond_atom_site_label_2
_geom_bond_distance
C1 O1 1.394(15)
C1 C2 1.383(13)
C1 C5 1.422(13)
C1 Fe1 2.072(14)
C1A C81 1.57(2)
C2 C3 1.4200
C2 Fe1 2.063(11)
C2A C91 1.529(17)
C2A C94 1.554(17)
C3 C4 1.4200
C3 Fe1 2.050(11)
C4 C5 1.4200
C4 Fe1 2.049(10)
C5 Fe1 2.061(11)
C6 C7 1.4200
C6 C10 1.4200
C6 Fe1 2.079(10)
C7 C8 1.4200
C7 Fe1 2.074(11)
C8 C9 1.4200
C8 Fe1 2.043(10)
C9 C10 1.4200
C9 Fe1 2.028(10)
C10 Fe1 2.050(10)
C11 C12 1.4200
C11 C15 1.4200
C11 P1 1.768(8)
C11 Fe2 2.042(11)
C12 O2 1.354(11)
C12 C13 1.4200
C12 Fe2 2.046(10)
C13 C14 1.4200
C13 Fe2 2.038(11)
C14 C15 1.4200
C14 Fe2 2.028(10)
C15 Fe2 2.031(11)
C16 C17 1.4200
C16 C20 1.4200
C16 Fe2 2.054(10)
C17 C18 1.4200
C17 Fe2 2.055(11)
C18 C19 1.4200
C18 Fe2 2.035(11)
C19 C20 1.4200
C19 Fe2 2.021(11)
C20 Fe2 2.033(10)
C21 O2 1.443(19)
C32 O5 1.369(12)
C32 C33 1.4200
C32 C36 1.4200
C32 Fe3 2.051(11)
C33 C34 1.4200
C33 Fe3 2.037(10)
C34 C35 1.4200
C34 Fe3 2.022(11)
C35 C36 1.4200
C35 Fe3 2.027(10)
C36 Fe3 2.045(10)
C37 C41 1.4200
C37 C38 1.4200
C37 Fe3 2.028(11)
C38 C39 1.4200
C38 Fe3 2.039(10)
C39 C40 1.4200
C39 Fe3 2.063(10)
C40 C41 1.4200
C40 Fe3 2.067(11)
C41 Fe3 2.045(11)
C42 C46 1.4200
C42 C43 1.4200
C42 P2 1.776(9)
C42 Fe4 2.040(11)
C43 O6 1.355(11)
C43 C44 1.4200
C43 Fe4 2.050(11)
C44 C45 1.4200
C44 Fe4 2.039(11)
C45 C46 1.4200
C45 Fe4 2.022(10)
C46 Fe4 2.023(11)
C47 C51 1.4200
C47 C48 1.4200
C47 Fe4 2.028(11)
C48 C49 1.4200
C48 Fe4 2.024(10)
C49 C50 1.4200
C49 Fe4 2.039(11)
C50 C51 1.4200
C50 Fe4 2.051(11)
C51 Fe4 2.044(11)
C52 O7 1.446(14)
C52 C57 1.531(17)
C52 C53 1.537(12)
C52' O6 1.392(19)
C53 C58 1.470(15)
C53 C61 1.52(2)
C53 C54 1.576(12)
C54 C55 1.544(11)
C55 C56 1.531(12)
C56 C58 1.523(17)
C56 C57 1.551(12)
C57 C59 1.525(17)
C57 C60 1.568(19)
C80 O3 1.467(16)
C80 C82 1.532(17)
C80 C81 1.541(16)
C81 C96 1.50(2)
C81 C91 1.550(16)
C82 C95 1.47(2)
C82 C94 1.517(17)
C82 C93 1.560(16)
C91 C93 1.514(16)
O1 P1 1.593(10)
O3 P1 1.587(10)
O4 P1 1.453(11)
O5 P2 1.615(11)
O7 P2 1.554(10)
O8 P2 1.475(11)
